data_4304746
loop_
_publ_author_name
'Kwun-Chi Hwang'
'Jing-Lin Chen'
'Yun Chi'
'Chun-Wei Lin'
'Yi-Ming Cheng'
'Gene-Hsiang Lee'
'Pi-Tai Chou'
'Sue-Yi Lin'
'Ching-Fong Shu'

_publ_section_title
;
Luminescent Osmium(II) Complexes with Functionalized 2-Phenylpyridine
Chelating Ligands: Preparation, Structural Analyses, and Photophysical
Properties
;
_journal_name_full 'Inorganic Chemistry'
_journal_page_first 3307
_journal_page_last 3317
_journal_paper_doi 10.1021/ic7023132
_journal_volume 47
_journal_year 2008
_chemical_formula_sum 'C24 H12 F4 N2 O2 Os'
_chemical_formula_weight 626.56
_chemical_name_systematic
; 
 ? 
;
_space_group_IT_number 2
_symmetry_cell_setting triclinic
_symmetry_space_group_name_Hall '-P 1'
_symmetry_space_group_name_H-M 'P -1'
_atom_sites_solution_hydrogens geom
_atom_sites_solution_primary direct
_atom_sites_solution_secondary difmap
_audit_creation_method SHELXL-97
_cell_angle_alpha 75.002(1)
_cell_angle_beta 71.845(1)
_cell_angle_gamma 83.594(1)
_cell_formula_units_Z 4
_cell_length_a 10.8459(5)
_cell_length_b 13.1773(6)
_cell_length_c 15.3928(7)
_cell_measurement_reflns_used 9212
_cell_measurement_temperature 150(2)
_cell_measurement_theta_max 27.48
_cell_measurement_theta_min 2.39
_cell_volume 2018.06(16)
_computing_cell_refinement 'Bruker SAINT'
_computing_data_collection 'Bruker SMART'
_computing_data_reduction 'Bruker SAINT'
_computing_molecular_graphics 'Bruker SHELXTL'
_computing_publication_material 'Bruker SHELXTL'
_computing_structure_refinement 'SHELXL-97 (Sheldrick, 1997)'
_computing_structure_solution 'SHELXS-97 (Sheldrick, 1990)'
_diffrn_ambient_temperature 150(2)
_diffrn_measured_fraction_theta_full 0.997
_diffrn_measured_fraction_theta_max 0.997
_diffrn_measurement_device_type 'BRUKER SMART APEXCCD area detector'
_diffrn_measurement_method 'omega scans'
_diffrn_radiation_monochromator graphite
_diffrn_radiation_source 'fine-focus sealed tube'
_diffrn_radiation_type MoK\a
_diffrn_radiation_wavelength 0.71073
_diffrn_reflns_av_R_equivalents 0.0326
_diffrn_reflns_av_sigmaI/netI 0.0383
_diffrn_reflns_limit_h_max 14
_diffrn_reflns_limit_h_min -14
_diffrn_reflns_limit_k_max 17
_diffrn_reflns_limit_k_min -17
_diffrn_reflns_limit_l_max 19
_diffrn_reflns_limit_l_min -19
_diffrn_reflns_number 26873
_diffrn_reflns_theta_full 27.49
_diffrn_reflns_theta_max 27.49
_diffrn_reflns_theta_min 1.43
_exptl_absorpt_coefficient_mu 6.381
_exptl_absorpt_correction_T_max 0.4478
_exptl_absorpt_correction_T_min 0.2984
_exptl_absorpt_correction_type multi-scan
_exptl_crystal_colour yellow
_exptl_crystal_density_diffrn 2.062
_exptl_crystal_density_meas ?
_exptl_crystal_density_method 'not measured'
_exptl_crystal_description block
_exptl_crystal_F_000 1192
_exptl_crystal_size_max 0.25
_exptl_crystal_size_mid 0.18
_exptl_crystal_size_min 0.15
_refine_diff_density_max 1.241
_refine_diff_density_min -0.693
_refine_diff_density_rms 0.114
_refine_ls_extinction_method none
_refine_ls_goodness_of_fit_ref 1.041
_refine_ls_hydrogen_treatment constr
_refine_ls_matrix_type full
_refine_ls_number_parameters 595
_refine_ls_number_reflns 9222
_refine_ls_number_restraints 0
_refine_ls_restrained_S_all 1.041
_refine_ls_R_factor_all 0.0308
_refine_ls_R_factor_gt 0.0246
_refine_ls_shift/su_max 0.004
_refine_ls_shift/su_mean 0.001
_refine_ls_structure_factor_coef Fsqd
_refine_ls_weighting_details 'calc w=1/[\s^2^(Fo^2^)+(0.0184P)^2^+0.8785P] where P=(Fo^2^+2Fc^2^)/3'
_refine_ls_weighting_scheme calc
_refine_ls_wR_factor_gt 0.0518
_refine_ls_wR_factor_ref 0.0544
_reflns_number_gt 8079
_reflns_number_total 9222
_reflns_threshold_expression >2sigma(I)
_cod_data_source_file ic7023132-file002.cif
_cod_data_source_block ic12156
_cod_depositor_comments
;
The following automatic conversions were performed:
'_symmetry_cell_setting' value 'Triclinic' changed to 'triclinic'
according to '/home/saulius/struct/CIF-dictionaries/cif_core.dic'
dictionary named 'cif_core.dic' version 2.4.1 from 2010-06-29.

Automatic conversion script
Id: cif_fix_enum 1527 2010-12-29 10:47:43Z saulius 

The following automatic conversions were performed:

'_exptl_crystal_density_meas' value 'not_measured' was changed to '?'
- the value is perceived as not measured.

Automatic conversion script
Id: cif_fix_values 3008 2015-01-20 13:52:24Z robertas 
;
_cod_database_code 4304746

loop_
_symmetry_equiv_pos_as_xyz
'x, y, z'
'-x, -y, -z'

loop_
_atom_site_label
_atom_site_type_symbol
_atom_site_fract_x
_atom_site_fract_y
_atom_site_fract_z
_atom_site_U_iso_or_equiv
_atom_site_adp_type
_atom_site_occupancy
_atom_site_symmetry_multiplicity
_atom_site_calc_flag
_atom_site_refinement_flags
_atom_site_disorder_assembly
_atom_site_disorder_group
Os1 Os 0.228383(12) 0.290975(10) 0.053860(9) 0.01581(4) Uani 1 1 d . . .
O1 O -0.0441(3) 0.2727(2) 0.05068(19) 0.0294(6) Uani 1 1 d . . .
O2 O 0.1355(3) 0.4268(2) 0.1939(2) 0.0353(7) Uani 1 1 d . . .
N1 N 0.4296(3) 0.3121(2) 0.0333(2) 0.0187(6) Uani 1 1 d . . .
N2 N 0.3028(3) 0.1843(2) -0.0362(2) 0.0189(6) Uani 1 1 d . . .
C1 C 0.0587(4) 0.2788(3) 0.0540(2) 0.0197(7) Uani 1 1 d . . .
C2 C 0.1704(3) 0.3748(3) 0.1400(3) 0.0212(8) Uani 1 1 d . . .
C3 C 0.4977(4) 0.2525(3) 0.0883(3) 0.0224(8) Uani 1 1 d . . .
H3A H 0.4533 0.2026 0.1428 0.027 Uiso 1 1 calc R . .
C4 C 0.6297(4) 0.2608(3) 0.0689(3) 0.0268(9) Uani 1 1 d . . .
H4A H 0.6755 0.2176 0.1092 0.032 Uiso 1 1 calc R . .
C5 C 0.6932(4) 0.3329(3) -0.0101(3) 0.0299(9) Uani 1 1 d . . .
H5A H 0.7841 0.3402 -0.0252 0.036 Uiso 1 1 calc R . .
C6 C 0.6242(4) 0.3947(3) -0.0673(3) 0.0261(8) Uani 1 1 d . . .
H6A H 0.6681 0.4435 -0.1228 0.031 Uiso 1 1 calc R . .
C7 C 0.4907(3) 0.3857(3) -0.0440(2) 0.0185(7) Uani 1 1 d . . .
C8 C 0.4040(3) 0.4507(3) -0.0947(2) 0.0186(7) Uani 1 1 d . . .
C9 C 0.4411(3) 0.5371(3) -0.1699(3) 0.0218(8) Uani 1 1 d . . .
C10 C 0.3568(4) 0.5976(3) -0.2142(2) 0.0225(8) Uani 1 1 d . . .
H10A H 0.3849 0.6557 -0.2661 0.027 Uiso 1 1 calc R . .
C11 C 0.2297(4) 0.5693(3) -0.1791(3) 0.0216(8) Uani 1 1 d . . .
C12 C 0.1851(3) 0.4868(3) -0.1038(2) 0.0196(7) Uani 1 1 d . . .
H12A H 0.0954 0.4720 -0.0814 0.024 Uiso 1 1 calc R . .
C13 C 0.2714(3) 0.4248(3) -0.0602(2) 0.0192(7) Uani 1 1 d . . .
C14 C 0.3410(3) 0.2147(3) -0.1310(3) 0.0221(8) Uani 1 1 d . . .
H14A H 0.3328 0.2870 -0.1601 0.027 Uiso 1 1 calc R . .
C15 C 0.3913(4) 0.1453(3) -0.1870(3) 0.0291(9) Uani 1 1 d . . .
H15A H 0.4184 0.1695 -0.2536 0.035 Uiso 1 1 calc R . .
C16 C 0.4018(4) 0.0405(3) -0.1455(3) 0.0363(10) Uani 1 1 d . . .
H16A H 0.4355 -0.0090 -0.1829 0.044 Uiso 1 1 calc R . .
C17 C 0.3629(4) 0.0080(3) -0.0486(3) 0.0324(9) Uani 1 1 d . . .
H17A H 0.3694 -0.0645 -0.0194 0.039 Uiso 1 1 calc R . .
C18 C 0.3143(4) 0.0802(3) 0.0068(3) 0.0226(8) Uani 1 1 d . . .
C19 C 0.2708(4) 0.0568(3) 0.1093(3) 0.0217(8) Uani 1 1 d . . .
C20 C 0.2697(4) -0.0424(3) 0.1688(3) 0.0350(10) Uani 1 1 d . . .
C21 C 0.2304(5) -0.0615(3) 0.2647(3) 0.0410(11) Uani 1 1 d . . .
H21A H 0.2311 -0.1304 0.3035 0.049 Uiso 1 1 calc R . .
C22 C 0.1897(5) 0.0248(3) 0.3017(3) 0.0352(10) Uani 1 1 d . . .
C23 C 0.1869(4) 0.1250(3) 0.2485(3) 0.0265(8) Uani 1 1 d . . .
H23A H 0.1580 0.1817 0.2783 0.032 Uiso 1 1 calc R . .
C24 C 0.2262(3) 0.1445(3) 0.1509(2) 0.0192(7) Uani 1 1 d . . .
F1 F 0.5661(2) 0.56795(17) -0.20307(15) 0.0291(5) Uani 1 1 d . . .
F2 F 0.1426(2) 0.62686(16) -0.22174(15) 0.0289(5) Uani 1 1 d . . .
F3 F 0.3094(3) -0.12895(17) 0.13267(17) 0.0510(8) Uani 1 1 d . . .
F4 F 0.1507(3) 0.00918(18) 0.39769(16) 0.0542(8) Uani 1 1 d . . .
Os2 Os 0.318922(13) 0.227713(10) 0.513711(9) 0.01634(4) Uani 1 1 d . . .
O3 O 0.4532(3) 0.1564(2) 0.33514(19) 0.0324(6) Uani 1 1 d . . .
O4 O 0.5655(3) 0.2015(2) 0.56984(19) 0.0319(6) Uani 1 1 d . . .
N3 N 0.2043(3) 0.2628(2) 0.6443(2) 0.0184(6) Uani 1 1 d . . .
N4 N 0.1399(3) 0.2659(2) 0.47885(19) 0.0173(6) Uani 1 1 d . . .
C25 C 0.4032(3) 0.1844(3) 0.4031(2) 0.0195(7) Uani 1 1 d . . .
C26 C 0.4725(4) 0.2108(3) 0.5475(2) 0.0216(8) Uani 1 1 d . . .
C27 C 0.1858(4) 0.3608(3) 0.6587(3) 0.0225(8) Uani 1 1 d . . .
H27A H 0.2319 0.4163 0.6107 0.027 Uiso 1 1 calc R . .
C28 C 0.1035(4) 0.3839(3) 0.7395(3) 0.0271(9) Uani 1 1 d . . .
H28A H 0.0931 0.4536 0.7477 0.033 Uiso 1 1 calc R . .
C29 C 0.0362(4) 0.3028(3) 0.8084(3) 0.0318(9) Uani 1 1 d . . .
H29A H -0.0232 0.3166 0.8646 0.038 Uiso 1 1 calc R . .
C30 C 0.0553(4) 0.2024(3) 0.7958(3) 0.0318(9) Uani 1 1 d . . .
H30A H 0.0100 0.1464 0.8437 0.038 Uiso 1 1 calc R . .
C31 C 0.1409(3) 0.1822(3) 0.7129(2) 0.0219(8) Uani 1 1 d . . .
C32 C 0.1732(3) 0.0785(3) 0.6910(2) 0.0210(7) Uani 1 1 d . . .
C33 C 0.1319(4) -0.0168(3) 0.7534(3) 0.0277(9) Uani 1 1 d . . .
C34 C 0.1672(4) -0.1114(3) 0.7316(3) 0.0277(9) Uani 1 1 d . . .
H34A H 0.1368 -0.1754 0.7754 0.033 Uiso 1 1 calc R . .
C35 C 0.2494(4) -0.1096(3) 0.6427(3) 0.0236(8) Uani 1 1 d . . .
C36 C 0.2945(3) -0.0191(3) 0.5767(2) 0.0210(7) Uani 1 1 d . . .
H36A H 0.3501 -0.0224 0.5160 0.025 Uiso 1 1 calc R . .
C37 C 0.2576(3) 0.0780(3) 0.5996(2) 0.0181(7) Uani 1 1 d . . .
C38 C 0.0464(4) 0.1957(3) 0.4999(2) 0.0227(8) Uani 1 1 d . . .
H38A H 0.0631 0.1241 0.5271 0.027 Uiso 1 1 calc R . .
C39 C -0.0711(4) 0.2242(3) 0.4835(3) 0.0281(9) Uani 1 1 d . . .
H39A H -0.1343 0.1731 0.4981 0.034 Uiso 1 1 calc R . .
C40 C -0.0962(4) 0.3284(3) 0.4453(3) 0.0299(9) Uani 1 1 d . . .
H40A H -0.1775 0.3503 0.4342 0.036 Uiso 1 1 calc R . .
C41 C -0.0022(4) 0.4002(3) 0.4236(3) 0.0279(9) Uani 1 1 d . . .
H41A H -0.0193 0.4722 0.3980 0.033 Uiso 1 1 calc R . .
C42 C 0.1176(3) 0.3689(3) 0.4386(2) 0.0199(7) Uani 1 1 d . . .
C43 C 0.2277(3) 0.4364(3) 0.4153(2) 0.0197(7) Uani 1 1 d . . .
C44 C 0.2329(4) 0.5413(3) 0.3661(3) 0.0260(8) Uani 1 1 d . . .
C45 C 0.3394(4) 0.6019(3) 0.3415(3) 0.0284(9) Uani 1 1 d . . .
H45A H 0.3408 0.6731 0.3072 0.034 Uiso 1 1 calc R . .
C46 C 0.4432(4) 0.5527(3) 0.3696(3) 0.0249(8) Uani 1 1 d . . .
C47 C 0.4455(4) 0.4505(3) 0.4192(2) 0.0219(8) Uani 1 1 d . . .
H47A H 0.5204 0.4216 0.4374 0.026 Uiso 1 1 calc R . .
C48 C 0.3372(3) 0.3882(3) 0.4431(2) 0.0195(7) Uani 1 1 d . . .
F5 F 0.0523(3) -0.01894(18) 0.84164(16) 0.0456(7) Uani 1 1 d . . .
F6 F 0.2883(2) -0.20390(15) 0.61968(15) 0.0296(5) Uani 1 1 d . . .
F7 F 0.1289(2) 0.59054(17) 0.33898(18) 0.0398(6) Uani 1 1 d . . .
F8 F 0.5518(2) 0.60946(17) 0.34400(16) 0.0329(5) Uani 1 1 d . . .

loop_
_atom_site_aniso_label
_atom_site_aniso_U_11
_atom_site_aniso_U_22
_atom_site_aniso_U_33
_atom_site_aniso_U_23
_atom_site_aniso_U_13
_atom_site_aniso_U_12
Os1 0.01485(7) 0.01561(7) 0.01497(7) -0.00223(5) -0.00290(5) 0.00003(5)
O1 0.0203(15) 0.0374(16) 0.0283(15) -0.0035(12) -0.0062(12) -0.0045(12)
O2 0.0269(16) 0.0404(17) 0.0380(17) -0.0213(14) 0.0027(13) -0.0061(13)
N1 0.0190(15) 0.0172(14) 0.0200(15) -0.0074(12) -0.0045(13) 0.0023(12)
N2 0.0187(15) 0.0204(15) 0.0164(15) -0.0040(12) -0.0044(12) 0.0011(12)
C1 0.024(2) 0.0178(17) 0.0138(17) 0.0000(14) -0.0037(15) 0.0010(14)
C2 0.0204(19) 0.0207(18) 0.0190(18) -0.0021(15) -0.0016(15) -0.0051(14)
C3 0.025(2) 0.0205(17) 0.0235(19) -0.0088(15) -0.0083(16) 0.0020(15)
C4 0.025(2) 0.0269(19) 0.035(2) -0.0121(17) -0.0175(18) 0.0092(16)
C5 0.0158(19) 0.042(2) 0.037(2) -0.0189(19) -0.0081(17) 0.0022(17)
C6 0.0190(19) 0.032(2) 0.027(2) -0.0095(17) -0.0032(16) -0.0038(16)
C7 0.0166(18) 0.0212(17) 0.0172(17) -0.0084(14) -0.0014(14) 0.0000(14)
C8 0.0193(18) 0.0149(16) 0.0199(18) -0.0055(14) -0.0026(15) 0.0001(13)
C9 0.0189(19) 0.0228(18) 0.0222(19) -0.0085(15) -0.0002(15) -0.0043(14)
C10 0.030(2) 0.0174(17) 0.0170(18) -0.0009(14) -0.0044(16) -0.0043(15)
C11 0.028(2) 0.0161(16) 0.0209(19) -0.0030(14) -0.0096(16) 0.0022(14)
C12 0.0177(18) 0.0198(17) 0.0206(18) -0.0063(14) -0.0040(15) 0.0009(14)
C13 0.0234(19) 0.0168(16) 0.0168(17) -0.0054(14) -0.0041(15) -0.0001(14)
C14 0.0218(19) 0.0242(18) 0.0208(19) -0.0046(15) -0.0084(15) 0.0013(15)
C15 0.034(2) 0.032(2) 0.0188(19) -0.0068(16) -0.0052(17) 0.0027(17)
C16 0.046(3) 0.034(2) 0.029(2) -0.0180(19) -0.007(2) 0.0098(19)
C17 0.044(3) 0.0192(18) 0.031(2) -0.0079(17) -0.0070(19) 0.0058(17)
C18 0.0212(19) 0.0211(18) 0.025(2) -0.0040(15) -0.0073(16) -0.0014(14)
C19 0.0229(19) 0.0199(17) 0.0208(19) -0.0042(15) -0.0053(16) 0.0005(14)
C20 0.050(3) 0.0178(18) 0.035(2) -0.0057(17) -0.010(2) 0.0015(18)
C21 0.066(3) 0.0181(19) 0.027(2) 0.0062(17) -0.007(2) 0.0001(19)
C22 0.052(3) 0.029(2) 0.017(2) 0.0006(16) -0.0059(19) -0.0004(19)
C23 0.034(2) 0.0212(18) 0.0208(19) -0.0037(15) -0.0060(17) 0.0028(16)
C24 0.0225(19) 0.0172(16) 0.0178(18) -0.0009(14) -0.0077(15) -0.0024(14)
F1 0.0218(12) 0.0330(12) 0.0272(12) -0.0017(10) -0.0007(10) -0.0110(9)
F2 0.0312(13) 0.0228(11) 0.0308(12) 0.0034(9) -0.0151(10) 0.0017(9)
F3 0.092(2) 0.0182(12) 0.0315(14) -0.0059(10) -0.0069(14) 0.0098(12)
F4 0.103(2) 0.0292(13) 0.0164(12) 0.0023(10) -0.0049(14) 0.0023(14)
Os2 0.01578(7) 0.01688(7) 0.01403(7) -0.00228(5) -0.00269(5) 0.00072(5)
O3 0.0323(16) 0.0407(16) 0.0232(15) -0.0137(13) -0.0038(13) 0.0049(13)
O4 0.0207(15) 0.0511(18) 0.0262(15) -0.0138(13) -0.0092(12) 0.0074(13)
N3 0.0156(15) 0.0214(15) 0.0175(15) -0.0044(12) -0.0061(12) 0.0041(12)
N4 0.0176(15) 0.0200(14) 0.0144(14) -0.0048(12) -0.0044(12) -0.0003(12)
C25 0.0176(18) 0.0208(17) 0.0181(18) -0.0007(14) -0.0058(15) -0.0007(14)
C26 0.023(2) 0.0222(18) 0.0152(18) -0.0046(14) -0.0007(15) 0.0023(15)
C27 0.0227(19) 0.0245(18) 0.0235(19) -0.0068(15) -0.0111(16) 0.0009(15)
C28 0.028(2) 0.034(2) 0.027(2) -0.0177(17) -0.0120(17) 0.0060(17)
C29 0.031(2) 0.042(2) 0.020(2) -0.0122(18) -0.0032(17) 0.0071(18)
C30 0.030(2) 0.038(2) 0.023(2) -0.0063(18) -0.0031(17) 0.0027(18)
C31 0.0197(19) 0.0262(19) 0.0173(18) -0.0032(15) -0.0042(15) 0.0012(15)
C32 0.0195(18) 0.0229(18) 0.0188(18) -0.0022(15) -0.0052(15) -0.0011(14)
C33 0.027(2) 0.030(2) 0.0178(19) -0.0012(16) 0.0016(16) -0.0033(16)
C34 0.029(2) 0.0236(19) 0.023(2) 0.0053(16) -0.0037(17) -0.0065(16)
C35 0.0215(19) 0.0207(18) 0.027(2) -0.0046(15) -0.0063(16) 0.0002(15)
C36 0.0212(19) 0.0233(18) 0.0147(17) -0.0023(14) -0.0024(15) 0.0005(14)
C37 0.0155(17) 0.0191(17) 0.0171(17) -0.0004(14) -0.0047(14) 0.0007(13)
C38 0.027(2) 0.0206(18) 0.0184(18) -0.0008(14) -0.0063(16) -0.0003(15)
C39 0.026(2) 0.033(2) 0.026(2) -0.0012(17) -0.0111(17) -0.0087(17)
C40 0.021(2) 0.033(2) 0.035(2) 0.0003(18) -0.0154(18) 0.0020(16)
C41 0.024(2) 0.0240(19) 0.032(2) 0.0011(16) -0.0107(17) 0.0000(16)
C42 0.0222(19) 0.0205(17) 0.0141(17) -0.0016(14) -0.0032(15) -0.0011(14)
C43 0.0206(18) 0.0182(17) 0.0201(18) -0.0055(14) -0.0054(15) 0.0001(14)
C44 0.026(2) 0.0223(18) 0.029(2) -0.0021(16) -0.0113(17) 0.0011(15)
C45 0.033(2) 0.0190(18) 0.032(2) 0.0004(16) -0.0136(18) -0.0030(16)
C46 0.023(2) 0.0217(18) 0.028(2) -0.0067(16) -0.0028(16) -0.0060(15)
C47 0.0187(18) 0.0259(18) 0.0205(19) -0.0061(15) -0.0046(15) -0.0003(15)
C48 0.0212(19) 0.0212(17) 0.0147(17) -0.0058(14) -0.0023(14) -0.0003(14)
F5 0.0573(17) 0.0348(14) 0.0234(13) -0.0010(11) 0.0153(12) -0.0071(12)
F6 0.0377(14) 0.0163(10) 0.0304(12) -0.0037(9) -0.0057(10) -0.0007(9)
F7 0.0320(14) 0.0235(11) 0.0633(18) 0.0075(11) -0.0283(13) -0.0003(10)
F8 0.0267(12) 0.0276(12) 0.0421(14) -0.0015(10) -0.0089(11) -0.0113(10)

loop_
_atom_type_symbol
_atom_type_description
_atom_type_scat_dispersion_real
_atom_type_scat_dispersion_imag
_atom_type_scat_source
C C 0.0033 0.0016 'International Tables Vol C Tables 4.2.6.8 and 6.1.1.4'
H H 0.0000 0.0000 'International Tables Vol C Tables 4.2.6.8 and 6.1.1.4'
N N 0.0061 0.0033 'International Tables Vol C Tables 4.2.6.8 and 6.1.1.4'
O O 0.0106 0.0060 'International Tables Vol C Tables 4.2.6.8 and 6.1.1.4'
F F 0.0171 0.0103 'International Tables Vol C Tables 4.2.6.8 and 6.1.1.4'
Os Os -1.2165 7.6030 'International Tables Vol C Tables 4.2.6.8 and 6.1.1.4'

loop_
_geom_angle_atom_site_label_1
_geom_angle_atom_site_label_2
_geom_angle_atom_site_label_3
_geom_angle
_geom_angle_site_symmetry_1
_geom_angle_site_symmetry_3
_geom_angle_publ_flag
C2 Os1 C1 90.80(15) . . ?
C2 Os1 C24 97.96(14) . . ?
C1 Os1 C24 92.42(14) . . ?
C2 Os1 C13 91.45(14) . . ?
C1 Os1 C13 96.35(14) . . ?
C24 Os1 C13 167.04(14) . . ?
C2 Os1 N1 93.83(13) . . ?
C1 Os1 N1 172.23(13) . . ?
C24 Os1 N1 93.13(12) . . ?
C13 Os1 N1 77.30(12) . . ?
C3 N1 C7 119.7(3) . . ?
C3 N1 Os1 123.5(2) . . ?
C7 N1 Os1 116.6(2) . . ?
C14 N2 C18 119.3(3) . . ?
O1 C1 Os1 177.5(3) . . ?
O2 C2 Os1 179.3(3) . . ?
N1 C3 C4 122.6(4) . . ?
C5 C4 C3 118.4(3) . . ?
C4 C5 C6 119.6(4) . . ?
C5 C6 C7 120.3(4) . . ?
N1 C7 C6 119.4(3) . . ?
N1 C7 C8 114.4(3) . . ?
C6 C7 C8 126.2(3) . . ?
C9 C8 C13 118.5(3) . . ?
C9 C8 C7 125.1(3) . . ?
C13 C8 C7 116.4(3) . . ?
F1 C9 C10 115.6(3) . . ?
F1 C9 C8 120.8(3) . . ?
C10 C9 C8 123.5(3) . . ?
C9 C10 C11 116.1(3) . . ?
F2 C11 C12 118.2(3) . . ?
F2 C11 C10 118.1(3) . . ?
C12 C11 C10 123.7(3) . . ?
C11 C12 C13 119.8(3) . . ?
C12 C13 C8 118.3(3) . . ?
C12 C13 Os1 127.2(3) . . ?
C8 C13 Os1 114.6(2) . . ?
N2 C14 C15 122.6(3) . . ?
C14 C15 C16 119.0(4) . . ?
C15 C16 C17 119.1(4) . . ?
C16 C17 C18 120.8(4) . . ?
N2 C18 C17 119.1(3) . . ?
N2 C18 C19 114.4(3) . . ?
C17 C18 C19 126.4(3) . . ?
C20 C19 C24 118.1(3) . . ?
C20 C19 C18 125.5(3) . . ?
C24 C19 C18 116.3(3) . . ?
F3 C20 C21 115.6(3) . . ?
F3 C20 C19 120.4(4) . . ?
C21 C20 C19 124.0(4) . . ?
C20 C21 C22 116.0(4) . . ?
C23 C22 F4 118.4(4) . . ?
C23 C22 C21 123.8(4) . . ?
F4 C22 C21 117.8(3) . . ?
C22 C23 C24 120.3(4) . . ?
C23 C24 C19 117.7(3) . . ?
C23 C24 Os1 127.4(3) . . ?
C19 C24 Os1 114.8(2) . . ?
C25 Os2 C26 91.31(15) . . ?
C25 Os2 C48 92.31(14) . . ?
C26 Os2 C48 97.31(14) . . ?
C25 Os2 C37 97.11(14) . . ?
C26 Os2 C37 91.34(14) . . ?
C48 Os2 C37 167.06(13) . . ?
C25 Os2 N3 172.72(13) . . ?
C26 Os2 N3 93.20(13) . . ?
C48 Os2 N3 92.79(12) . . ?
C37 Os2 N3 77.07(12) . . ?
C25 Os2 N4 93.43(13) . . ?
C26 Os2 N4 172.87(13) . . ?
C48 Os2 N4 77.19(12) . . ?
C37 Os2 N4 93.35(12) . . ?
N3 Os2 N4 82.64(10) . . ?
C27 N3 C31 119.3(3) . . ?
C27 N3 Os2 123.3(2) . . ?
C31 N3 Os2 117.2(2) . . ?
C38 N4 C42 119.3(3) . . ?
C38 N4 Os2 123.8(2) . . ?
C42 N4 Os2 116.8(2) . . ?
O3 C25 Os2 178.6(3) . . ?
O4 C26 Os2 178.5(3) . . ?
N3 C27 C28 122.9(4) . . ?
C27 C28 C29 118.1(4) . . ?
C30 C29 C28 119.8(4) . . ?
C29 C30 C31 120.2(4) . . ?
N3 C31 C30 119.7(3) . . ?
N3 C31 C32 114.4(3) . . ?
C30 C31 C32 126.0(3) . . ?
C33 C32 C37 118.9(3) . . ?
C33 C32 C31 125.1(3) . . ?
C37 C32 C31 115.9(3) . . ?
C34 C33 F5 116.2(3) . . ?
C34 C33 C32 123.5(4) . . ?
F5 C33 C32 120.3(3) . . ?
C33 C34 C35 116.4(3) . . ?
F6 C35 C34 117.5(3) . . ?
F6 C35 C36 118.6(3) . . ?
C34 C35 C36 123.9(3) . . ?
C35 C36 C37 119.4(3) . . ?
C36 C37 C32 118.0(3) . . ?
C36 C37 Os2 127.0(3) . . ?
C32 C37 Os2 115.0(2) . . ?
N4 C38 C39 122.5(3) . . ?
C38 C39 C40 118.8(4) . . ?
C41 C40 C39 119.2(3) . . ?
C40 C41 C42 120.8(3) . . ?
N4 C42 C41 119.3(3) . . ?
N4 C42 C43 114.3(3) . . ?
C41 C42 C43 126.4(3) . . ?
C44 C43 C48 118.9(3) . . ?
C44 C43 C42 124.9(3) . . ?
C48 C43 C42 116.2(3) . . ?
F7 C44 C45 115.6(3) . . ?
F7 C44 C43 120.5(3) . . ?
C45 C44 C43 123.9(3) . . ?
C46 C45 C44 115.6(3) . . ?
F8 C46 C47 118.6(3) . . ?
F8 C46 C45 117.2(3) . . ?
C47 C46 C45 124.2(3) . . ?
C46 C47 C48 120.2(3) . . ?
C47 C48 C43 117.2(3) . . ?
C47 C48 Os2 127.6(3) . . ?
C43 C48 Os2 115.1(2) . . ?

loop_
_geom_bond_atom_site_label_1
_geom_bond_atom_site_label_2
_geom_bond_distance
_geom_bond_site_symmetry_2
_geom_bond_publ_flag
Os1 C2 1.859(4) . ?
Os1 C1 1.864(4) . ?
Os1 C24 2.110(3) . ?
Os1 C13 2.116(3) . ?
Os1 N1 2.145(3) . ?
O1 C1 1.145(4) . ?
O2 C2 1.158(4) . ?
N1 C3 1.339(4) . ?
N1 C7 1.361(4) . ?
N2 C14 1.349(4) . ?
N2 C18 1.371(4) . ?
C3 C4 1.379(5) . ?
C4 C5 1.371(6) . ?
C5 C6 1.379(5) . ?
C6 C7 1.390(5) . ?
C7 C8 1.469(5) . ?
C8 C9 1.388(5) . ?
C8 C13 1.416(5) . ?
C9 F1 1.359(4) . ?
C9 C10 1.372(5) . ?
C10 C11 1.370(5) . ?
C11 F2 1.366(4) . ?
C11 C12 1.370(5) . ?
C12 C13 1.390(5) . ?
C14 C15 1.371(5) . ?
C15 C16 1.372(5) . ?
C16 C17 1.379(6) . ?
C17 C18 1.392(5) . ?
C18 C19 1.458(5) . ?
C19 C20 1.387(5) . ?
C19 C24 1.430(5) . ?
C20 F3 1.365(4) . ?
C20 C21 1.366(6) . ?
C21 C22 1.371(6) . ?
C22 C23 1.364(5) . ?
C22 F4 1.370(4) . ?
C23 C24 1.390(5) . ?
Os2 C25 1.865(4) . ?
Os2 C26 1.869(4) . ?
Os2 C48 2.112(3) . ?
Os2 C37 2.116(3) . ?
Os2 N3 2.144(3) . ?
Os2 N4 2.145(3) . ?
O3 C25 1.152(4) . ?
O4 C26 1.147(4) . ?
N3 C27 1.348(4) . ?
N3 C31 1.359(4) . ?
N4 C38 1.356(4) . ?
N4 C42 1.367(4) . ?
C27 C28 1.371(5) . ?
C28 C29 1.380(6) . ?
C29 C30 1.371(5) . ?
C30 C31 1.394(5) . ?
C31 C32 1.470(5) . ?
C32 C33 1.390(5) . ?
C32 C37 1.421(5) . ?
C33 C34 1.358(5) . ?
C33 F5 1.358(4) . ?
C34 C35 1.378(5) . ?
C35 F6 1.365(4) . ?
C35 C36 1.374(5) . ?
C36 C37 1.397(5) . ?
C38 C39 1.370(5) . ?
C39 C40 1.379(5) . ?
C40 C41 1.373(5) . ?
C41 C42 1.389(5) . ?
C42 C43 1.466(5) . ?
C43 C44 1.391(5) . ?
C43 C48 1.416(5) . ?
C44 F7 1.362(4) . ?
C44 C45 1.376(5) . ?
C45 C46 1.367(5) . ?
C46 F8 1.363(4) . ?
C46 C47 1.367(5) . ?
C47 C48 1.407(5) . ?
